data_4026598
loop_
_publ_author_name
'David J. Dibble'
'Joseph W. Ziller'
'K. A. Woerpel'

_publ_section_title
;
 Spectroscopic and X-ray Crystallographic Evidence for Electrostatic
 Effects in 4-Substituted Cyclohexanone-Derived Hydrazones, Imines, and
 Corresponding Salts
;
_journal_name_full 'Journal of Organic Chemistry'
_journal_page_first 7706
_journal_page_last 7719
_journal_paper_doi 10.1021/jo200950s
_journal_volume 76
_journal_year 2011
_chemical_formula_sum 'C20 H24 B F4 N O'
_chemical_formula_weight 381.21
_chemical_name_systematic
; 
 ? 
;
_space_group_IT_number 15
_symmetry_cell_setting monoclinic
_symmetry_space_group_name_Hall '-C 2yc'
_symmetry_space_group_name_H-M 'C 1 2/c 1'
_atom_sites_solution_hydrogens geom
_atom_sites_solution_primary direct
_atom_sites_solution_secondary difmap
_audit_creation_method SHELXTL
_cell_angle_alpha 90.00
_cell_angle_beta 113.211(3)
_cell_angle_gamma 90.00
_cell_formula_units_Z 8
_cell_length_a 28.416(5)
_cell_length_b 11.6122(19)
_cell_length_c 12.493(2)
_cell_measurement_reflns_used 925
_cell_measurement_temperature 163(2)
_cell_measurement_theta_max 22.6
_cell_measurement_theta_min 2.4
_cell_volume 3788.7(11)
_computing_cell_refinement 'Bruker SMART'
_computing_data_collection 'Bruker SMART'
_computing_data_reduction 'Bruker SAINT'
_computing_molecular_graphics 'Bruker SHELXTL'
_computing_publication_material 'Bruker SHELXTL'
_computing_structure_refinement 'SHELXL-97 (Sheldrick, 2008)'
_computing_structure_solution 'SHELXS-97 (Sheldrick, 2008)'
_diffrn_ambient_temperature 163(2)
_diffrn_measured_fraction_theta_full 1.000
_diffrn_measured_fraction_theta_max 1.000
_diffrn_measurement_device_type 'CCD area detector'
_diffrn_measurement_method 'phi and omega scans'
_diffrn_radiation_monochromator graphite
_diffrn_radiation_source 'fine-focus sealed tube'
_diffrn_radiation_type MoK\a
_diffrn_radiation_wavelength 0.71073
_diffrn_reflns_av_R_equivalents 0.0467
_diffrn_reflns_av_sigmaI/netI 0.0409
_diffrn_reflns_limit_h_max 33
_diffrn_reflns_limit_h_min -33
_diffrn_reflns_limit_k_max 13
_diffrn_reflns_limit_k_min -13
_diffrn_reflns_limit_l_max 14
_diffrn_reflns_limit_l_min -14
_diffrn_reflns_number 15638
_diffrn_reflns_theta_full 24.71
_diffrn_reflns_theta_max 24.71
_diffrn_reflns_theta_min 1.92
_exptl_absorpt_coefficient_mu 0.108
_exptl_absorpt_correction_T_max 0.9914
_exptl_absorpt_correction_T_min 0.9654
_exptl_absorpt_correction_type multi-scan
_exptl_absorpt_process_details 'Bruker SADABS'
_exptl_crystal_colour colorless
_exptl_crystal_density_diffrn 1.337
_exptl_crystal_density_meas ?
_exptl_crystal_description plate
_exptl_crystal_F_000 1600
_exptl_crystal_size_max 0.33
_exptl_crystal_size_mid 0.27
_exptl_crystal_size_min 0.08
_refine_diff_density_max 0.821
_refine_diff_density_min -0.308
_refine_diff_density_rms 0.056
_refine_ls_extinction_method none
_refine_ls_goodness_of_fit_ref 1.055
_refine_ls_hydrogen_treatment constr
_refine_ls_matrix_type full
_refine_ls_number_parameters 298
_refine_ls_number_reflns 3231
_refine_ls_number_restraints 54
_refine_ls_restrained_S_all 1.047
_refine_ls_R_factor_all 0.1033
_refine_ls_R_factor_gt 0.0621
_refine_ls_shift/su_max 0.000
_refine_ls_shift/su_mean 0.000
_refine_ls_structure_factor_coef Fsqd
_refine_ls_weighting_details 'calc w=1/[\s^2^(Fo^2^)+(0.0635P)^2^+11.9352P] where P=(Fo^2^+2Fc^2^)/3'
_refine_ls_weighting_scheme calc
_refine_ls_wR_factor_gt 0.1511
_refine_ls_wR_factor_ref 0.1783
_reflns_number_gt 2129
_reflns_number_total 3231
_reflns_threshold_expression >2sigma(I)
_cod_data_source_file jo200950s_si_004.cif
_cod_data_source_block kaw94
_cod_depositor_comments
;
The following automatic conversions were performed:

'_exptl_crystal_density_meas' value 'none' was changed to '?' - the
value is perceived as not measured.

Automatic conversion script
Id: cif_fix_values 3008 2015-01-20 13:52:24Z robertas 
;
_cod_original_cell_volume 3788.9(11)
_cod_database_code 4026598

loop_
_symmetry_equiv_pos_as_xyz
'x, y, z'
'-x, y, -z+1/2'
'x+1/2, y+1/2, z'
'-x+1/2, y+1/2, -z+1/2'
'-x, -y, -z'
'x, -y, z-1/2'
'-x+1/2, -y+1/2, -z'
'x+1/2, -y+1/2, z-1/2'

loop_
_atom_site_label
_atom_site_type_symbol
_atom_site_fract_x
_atom_site_fract_y
_atom_site_fract_z
_atom_site_U_iso_or_equiv
_atom_site_adp_type
_atom_site_occupancy
_atom_site_symmetry_multiplicity
_atom_site_calc_flag
_atom_site_refinement_flags
_atom_site_disorder_assembly
_atom_site_disorder_group
N1 N 0.25339(12) 0.9886(3) 0.4511(3) 0.0485(8) Uani 1 1 d . . .
H1A H 0.2587 0.9313 0.4111 0.058 Uiso 1 1 calc R . .
O1 O 0.08860(9) 0.9842(2) 0.4561(2) 0.0413(6) Uani 1 1 d . . .
C1 C 0.20728(13) 0.9956(3) 0.4480(3) 0.0331(8) Uani 1 1 d . . .
C2 C 0.16939(13) 0.9097(3) 0.3748(3) 0.0406(9) Uani 1 1 d . . .
H2A H 0.1624 0.8527 0.4255 0.049 Uiso 1 1 calc R . .
H2B H 0.1837 0.8682 0.3253 0.049 Uiso 1 1 calc R . .
C3 C 0.11908(14) 0.9696(3) 0.2970(3) 0.0434(9) Uani 1 1 d . . .
H3A H 0.1251 1.0166 0.2374 0.052 Uiso 1 1 calc R . .
H3B H 0.0931 0.9105 0.2561 0.052 Uiso 1 1 calc R . .
C4 C 0.09883(13) 1.0466(3) 0.3680(3) 0.0395(9) Uani 1 1 d . . .
H4A H 0.0669 1.0862 0.3149 0.047 Uiso 1 1 calc R . .
C5 C 0.13829(14) 1.1347(3) 0.4333(3) 0.0441(9) Uani 1 1 d . . .
H5A H 0.1253 1.1812 0.4822 0.053 Uiso 1 1 calc R . .
H5B H 0.1439 1.1871 0.3769 0.053 Uiso 1 1 calc R . .
C6 C 0.18969(14) 1.0798(3) 0.5113(3) 0.0443(9) Uani 1 1 d . . .
H6A H 0.2158 1.1410 0.5423 0.053 Uiso 1 1 calc R . .
H6B H 0.1859 1.0413 0.5781 0.053 Uiso 1 1 calc R . .
C7 C 0.29743(14) 1.0613(3) 0.5107(4) 0.0536(11) Uani 1 1 d . . .
H7A H 0.2895 1.1158 0.5622 0.064 Uiso 1 1 calc R . .
H7B H 0.3054 1.1067 0.4528 0.064 Uiso 1 1 calc R . .
C8 C 0.34349(13) 0.9890(3) 0.5825(3) 0.0377(8) Uani 1 1 d . . .
C9 C 0.34371(14) 0.9298(3) 0.6791(3) 0.0431(9) Uani 1 1 d . . .
H9A H 0.3144 0.9319 0.6980 0.052 Uiso 1 1 calc R . .
C10 C 0.38638(15) 0.8679(3) 0.7478(3) 0.0423(9) Uani 1 1 d . . .
H10A H 0.3865 0.8274 0.8140 0.051 Uiso 1 1 calc R . .
C11 C 0.42863(14) 0.8646(3) 0.7208(3) 0.0417(9) Uani 1 1 d . . .
H11A H 0.4581 0.8228 0.7690 0.050 Uiso 1 1 calc R . .
C12 C 0.42866(13) 0.9216(3) 0.6239(3) 0.0398(8) Uani 1 1 d . . .
H12A H 0.4579 0.9185 0.6049 0.048 Uiso 1 1 calc R . .
C13 C 0.38598(13) 0.9830(3) 0.5550(3) 0.0389(8) Uani 1 1 d . . .
H13A H 0.3858 1.0217 0.4879 0.047 Uiso 1 1 calc R . .
C14 C 0.04241(13) 0.9226(3) 0.4126(3) 0.0393(8) Uani 1 1 d . . .
H14A H 0.0392 0.8817 0.3405 0.047 Uiso 1 1 calc R . .
H14B H 0.0133 0.9768 0.3930 0.047 Uiso 1 1 calc R . .
C15 C 0.04052(13) 0.8370(3) 0.5011(3) 0.0312(7) Uani 1 1 d . . .
C16 C -0.00593(14) 0.8068(3) 0.5050(3) 0.0431(9) Uani 1 1 d . . .
H16A H -0.0363 0.8450 0.4557 0.052 Uiso 1 1 calc R . .
C17 C -0.00854(16) 0.7213(3) 0.5800(3) 0.0505(10) Uani 1 1 d . . .
H17A H -0.0406 0.7002 0.5811 0.061 Uiso 1 1 calc R . .
C18 C 0.03578(16) 0.6670(3) 0.6531(3) 0.0459(10) Uani 1 1 d . . .
H18A H 0.0342 0.6084 0.7046 0.055 Uiso 1 1 calc R . .
C19 C 0.08208(15) 0.6977(3) 0.6511(3) 0.0402(9) Uani 1 1 d . . .
H19A H 0.1125 0.6604 0.7016 0.048 Uiso 1 1 calc R . .
C20 C 0.08476(14) 0.7825(3) 0.5762(3) 0.0372(8) Uani 1 1 d . . .
H20A H 0.1170 0.8038 0.5761 0.045 Uiso 1 1 calc R . .
B1 B 0.26671(16) 0.7295(4) 0.2650(4) 0.0395(10) Uani 1 1 d . . .
F1 F 0.21403(8) 0.73621(17) 0.20956(17) 0.0469(6) Uani 1 1 d . A .
F2 F 0.2810(4) 0.8477(9) 0.3011(13) 0.054(3) Uani 0.38 1 d PU A 1
F3 F 0.2853(8) 0.714(2) 0.183(2) 0.056(5) Uani 0.38 1 d PU A 1
F4 F 0.2817(5) 0.6615(17) 0.3554(15) 0.085(6) Uani 0.38 1 d PU A 1
F2B F 0.2884(3) 0.7990(13) 0.3606(10) 0.072(3) Uani 0.45 1 d PU A 2
F3B F 0.2898(7) 0.748(2) 0.1882(16) 0.074(7) Uani 0.45 1 d PU A 2
F4B F 0.2768(6) 0.6136(9) 0.3004(12) 0.075(3) Uani 0.45 1 d PU A 2
F2C F 0.2738(12) 0.723(4) 0.3830(19) 0.062(7) Uani 0.17 1 d PU A 3
F3C F 0.2919(10) 0.817(3) 0.245(4) 0.098(10) Uani 0.17 1 d PU A 3
F4C F 0.2946(7) 0.631(2) 0.254(2) 0.060(5) Uani 0.17 1 d PU A 3

loop_
_atom_site_aniso_label
_atom_site_aniso_U_11
_atom_site_aniso_U_22
_atom_site_aniso_U_33
_atom_site_aniso_U_23
_atom_site_aniso_U_13
_atom_site_aniso_U_12
N1 0.050(2) 0.0373(17) 0.0501(19) -0.0015(15) 0.0107(16) -0.0002(15)
O1 0.0452(15) 0.0325(13) 0.0410(14) 0.0017(11) 0.0113(11) -0.0046(11)
C1 0.0317(19) 0.0291(17) 0.0323(18) 0.0059(14) 0.0060(14) 0.0007(14)
C2 0.045(2) 0.0308(18) 0.040(2) -0.0072(15) 0.0102(17) 0.0023(15)
C3 0.046(2) 0.0367(19) 0.0336(19) 0.0006(16) 0.0007(16) -0.0059(16)
C4 0.040(2) 0.0308(18) 0.044(2) 0.0141(16) 0.0122(17) 0.0048(15)
C5 0.053(2) 0.0249(17) 0.057(2) 0.0011(17) 0.0246(19) 0.0046(16)
C6 0.054(2) 0.0317(18) 0.039(2) -0.0082(16) 0.0092(17) -0.0029(17)
C7 0.044(2) 0.038(2) 0.072(3) 0.003(2) 0.015(2) -0.0028(18)
C8 0.0354(19) 0.0301(18) 0.044(2) 0.0023(16) 0.0115(16) -0.0005(15)
C9 0.047(2) 0.0331(19) 0.055(2) 0.0024(18) 0.0261(19) -0.0016(17)
C10 0.056(2) 0.0268(18) 0.040(2) 0.0006(16) 0.0155(18) -0.0050(17)
C11 0.042(2) 0.0293(18) 0.043(2) -0.0018(16) 0.0041(17) -0.0014(15)
C12 0.0337(19) 0.0352(18) 0.047(2) -0.0071(17) 0.0121(16) -0.0027(16)
C13 0.045(2) 0.0341(19) 0.0375(19) -0.0008(16) 0.0157(16) -0.0057(16)
C14 0.037(2) 0.0378(19) 0.0355(19) 0.0053(16) 0.0063(15) -0.0027(16)
C15 0.041(2) 0.0213(16) 0.0285(17) -0.0046(13) 0.0101(15) -0.0021(14)
C16 0.044(2) 0.037(2) 0.045(2) 0.0043(17) 0.0132(17) 0.0000(16)
C17 0.055(3) 0.046(2) 0.056(2) 0.008(2) 0.027(2) -0.0066(19)
C18 0.071(3) 0.0278(18) 0.041(2) 0.0042(16) 0.024(2) 0.0003(18)
C19 0.056(2) 0.0240(17) 0.0350(19) 0.0014(15) 0.0118(17) 0.0100(16)
C20 0.042(2) 0.0333(18) 0.0319(18) -0.0030(15) 0.0101(15) 0.0020(15)
B1 0.042(2) 0.035(2) 0.037(2) -0.001(2) 0.012(2) 0.0053(19)
F1 0.0453(13) 0.0488(12) 0.0429(12) 0.0120(10) 0.0135(10) 0.0010(10)
F2 0.055(5) 0.035(5) 0.082(8) -0.027(5) 0.039(5) -0.011(4)
F3 0.051(6) 0.069(9) 0.065(9) -0.048(7) 0.042(6) -0.026(5)
F4 0.056(6) 0.092(15) 0.092(14) 0.067(10) 0.012(9) 0.010(10)
F2B 0.061(4) 0.078(8) 0.059(6) -0.034(5) 0.005(4) 0.019(5)
F3B 0.046(6) 0.110(18) 0.064(9) 0.011(9) 0.017(6) -0.004(9)
F4B 0.086(8) 0.040(5) 0.086(9) 0.027(4) 0.020(6) 0.019(5)
F2C 0.066(15) 0.09(2) 0.023(8) 0.019(12) 0.005(8) 0.021(14)
F3C 0.087(16) 0.08(2) 0.11(2) 0.047(18) 0.015(17) -0.013(16)
F4C 0.054(10) 0.070(14) 0.059(11) 0.007(10) 0.026(8) 0.005(9)

loop_
_atom_type_symbol
_atom_type_description
_atom_type_scat_dispersion_real
_atom_type_scat_dispersion_imag
_atom_type_scat_source
C C 0.0033 0.0016 'International Tables Vol C Tables 4.2.6.8 and 6.1.1.4'
H H 0.0000 0.0000 'International Tables Vol C Tables 4.2.6.8 and 6.1.1.4'
B B 0.0013 0.0007 'International Tables Vol C Tables 4.2.6.8 and 6.1.1.4'
N N 0.0061 0.0033 'International Tables Vol C Tables 4.2.6.8 and 6.1.1.4'
O O 0.0106 0.0060 'International Tables Vol C Tables 4.2.6.8 and 6.1.1.4'
F F 0.0171 0.0103 'International Tables Vol C Tables 4.2.6.8 and 6.1.1.4'

loop_
_geom_angle_atom_site_label_1
_geom_angle_atom_site_label_2
_geom_angle_atom_site_label_3
_geom_angle
C1 N1 C7 129.5(3)
C14 O1 C4 113.6(2)
N1 C1 C6 125.5(3)
N1 C1 C2 117.0(3)
C6 C1 C2 117.5(3)
C1 C2 C3 110.6(3)
C4 C3 C2 111.5(3)
O1 C4 C5 105.1(3)
O1 C4 C3 112.7(3)
C5 C4 C3 110.1(3)
C4 C5 C6 112.4(3)
C1 C6 C5 112.1(3)
N1 C7 C8 110.6(3)
C13 C8 C9 119.1(3)
C13 C8 C7 121.1(3)
C9 C8 C7 119.7(3)
C10 C9 C8 120.1(3)
C11 C10 C9 120.1(3)
C10 C11 C12 120.4(3)
C13 C12 C11 119.5(3)
C12 C13 C8 120.8(3)
O1 C14 C15 110.6(3)
C16 C15 C20 118.8(3)
C16 C15 C14 120.2(3)
C20 C15 C14 120.9(3)
C15 C16 C17 120.7(3)
C18 C17 C16 119.7(4)
C19 C18 C17 120.0(3)
C18 C19 C20 120.4(3)
C19 C20 C15 120.4(3)
F4 B1 F3C 127.7(12)
F4 B1 F3 119.4(14)
F3C B1 F3 63(3)
F4 B1 F2B 73.8(8)
F3C B1 F2B 67.7(18)
F3 B1 F2B 124.8(11)
F4 B1 F3B 127.9(11)
F3C B1 F3B 46(2)
F3 B1 F3B 17.2(17)
F2B B1 F3B 110.1(10)
F4 B1 F1 112.9(7)
F3C B1 F1 115.0(11)
F3 B1 F1 107.4(10)
F2B B1 F1 115.4(4)
F3B B1 F1 111.2(8)
F4 B1 F2C 36.8(9)
F3C B1 F2C 112(2)
F3 B1 F2C 149.2(16)
F2B B1 F2C 44.7(14)
F3B B1 F2C 145.8(16)
F1 B1 F2C 101.9(13)
F4 B1 F4B 36.3(8)
F3C B1 F4B 137.2(17)
F3 B1 F4B 91.2(12)
F2B B1 F4B 108.8(7)
F3B B1 F4B 105.8(11)
F1 B1 F4B 104.9(7)
F2C B1 F4B 72.2(14)
F4 B1 F4C 65.8(11)
F3C B1 F4C 104(2)
F3 B1 F4C 54.7(14)
F2B B1 F4C 118.6(9)
F3B B1 F4C 68.0(12)
F1 B1 F4C 122.0(8)
F2C B1 F4C 101.5(13)
F4B B1 F4C 38.0(9)
F4 B1 F2 110.3(9)
F3C B1 F2 39(2)
F3 B1 F2 102.6(11)
F2B B1 F2 36.6(5)
F3B B1 F2 85.4(9)
F1 B1 F2 102.5(5)
F2C B1 F2 79.4(15)
F4B B1 F2 143.8(7)
F4C B1 F2 133.7(10)

loop_
_geom_bond_atom_site_label_1
_geom_bond_atom_site_label_2
_geom_bond_distance
N1 C1 1.298(4)
N1 C7 1.449(5)
O1 C14 1.403(4)
O1 C4 1.440(4)
C1 C6 1.463(5)
C1 C2 1.488(5)
C2 C3 1.542(5)
C3 C4 1.523(5)
C4 C5 1.499(5)
C5 C6 1.539(5)
C7 C8 1.515(5)
C8 C13 1.381(5)
C8 C9 1.388(5)
C9 C10 1.380(5)
C10 C11 1.370(5)
C11 C12 1.379(5)
C12 C13 1.378(5)
C14 C15 1.504(4)
C15 C16 1.385(5)
C15 C20 1.390(5)
C16 C17 1.387(5)
C17 C18 1.382(5)
C18 C19 1.373(5)
C19 C20 1.381(5)
B1 F4 1.304(11)
B1 F3C 1.32(2)
B1 F3 1.34(2)
B1 F2B 1.371(8)
B1 F3B 1.38(2)
B1 F1 1.382(5)
B1 F2C 1.41(2)
B1 F4B 1.409(12)
B1 F4C 1.430(18)
B1 F2 1.452(10)
